data_7702701
loop_
_publ_author_name
'Chakraborty, Soma'
'Laye, Rebecca H.'
'Paul, Rowena L.'
'Gonnade, Rajesh G.'
'Puranik, Vedavati G.'
'Ward, Michael D.'
'Lahiri, Goutam Kumar'

_publ_section_title
;
 A dinuclear bis(bipyridine)ruthenium(ii) complex,
 [(bpy)2RuII{L2--}RuII(bpy)2]2+, incorporating an unusual non-innocent
 bridging ligand containing a p-benzoquinonediimine fragment: synthesis,
 structure, redox, and UV/VIS/NIR and EPR spectroelectrochemical
 properties
;
_journal_issue 6
_journal_name_full 'Journal of the Chemical Society, Dalton Transactions'
_journal_page_first 1172
_journal_paper_doi 10.1039/b107307a
_journal_year 2002
_chemical_formula_moiety (OH)C6H4-N=CH-C6H4-CH=N-H4C6(OH)
_chemical_formula_sum 'C10 H8 N O'
_chemical_formula_weight 158.17
_chemical_name_common diimine
_space_group_IT_number 14
_space_group_name_Hall '-P 2ybc'
_space_group_name_H-M_alt 'P 1 21/c 1'
_symmetry_cell_setting monoclinic
_symmetry_space_group_name_H-M 'P 1 21/c 1'
_atom_sites_solution_hydrogens geom
_atom_sites_solution_primary direct
_atom_sites_solution_secondary difmap
_audit_creation_method SHELXL-97
_cell_angle_alpha 90.00
_cell_angle_beta 92.090(10)
_cell_angle_gamma 90.00
_cell_formula_units_Z 4
_cell_length_a 8.5030(15)
_cell_length_b 6.008(4)
_cell_length_c 15.527(3)
_cell_measurement_reflns_used 25
_cell_measurement_temperature 293(2)
_cell_measurement_theta_max 12
_cell_measurement_theta_min 6
_cell_volume 792.7(6)
_computing_cell_refinement 'CAD-4 Software'
_computing_data_collection 'CAD-4 Software (Enraf-Nonius, 1989)'
_computing_data_reduction 'NRCVAX (PC Version) Gabe, E. J. et al., 1989)'
_computing_molecular_graphics 'ZORTEP (Zsolnai, L and Pritzkow, H, 1994)'
_computing_publication_material 'SHELXL-97 (Sheldrick, 1997)'
_computing_structure_refinement 'SHELXL-97 (Sheldrick, 1997)'
_computing_structure_solution 'SHELXS-97 (Sheldrick, 1990)'
_diffrn_ambient_temperature 293(2)
_diffrn_measured_fraction_theta_full 0.902
_diffrn_measured_fraction_theta_max 0.902
_diffrn_measurement_device 'Enraf-Nonius CAD-4'
_diffrn_measurement_method \w/2\q-scan
_diffrn_radiation_monochromator graphite
_diffrn_radiation_source 'fine-focus sealed tube'
_diffrn_radiation_type 'Mo K\a'
_diffrn_radiation_wavelength 0.70930
_diffrn_reflns_av_R_equivalents 0.0000
_diffrn_reflns_av_sigmaI/netI 0.1334
_diffrn_reflns_limit_h_max 10
_diffrn_reflns_limit_h_min -10
_diffrn_reflns_limit_k_max 7
_diffrn_reflns_limit_k_min 0
_diffrn_reflns_limit_l_max 18
_diffrn_reflns_limit_l_min 0
_diffrn_reflns_number 1399
_diffrn_reflns_theta_full 24.98
_diffrn_reflns_theta_max 24.98
_diffrn_reflns_theta_min 2.39
_diffrn_standards_decay_% <4%
_diffrn_standards_interval_time 3600
_diffrn_standards_number 3
_exptl_absorpt_coefficient_mu 0.087
_exptl_crystal_colour yellow
_exptl_crystal_density_diffrn 1.325
_exptl_crystal_density_method 'not measured'
_exptl_crystal_description needle
_exptl_crystal_F_000 332
_exptl_crystal_size_max 0.4
_exptl_crystal_size_mid 0.085
_exptl_crystal_size_min 0.057
_refine_diff_density_max 0.134
_refine_diff_density_min -0.216
_refine_diff_density_rms 0.042
_refine_ls_extinction_method none
_refine_ls_goodness_of_fit_ref 0.641
_refine_ls_hydrogen_treatment mixed
_refine_ls_matrix_type full
_refine_ls_number_parameters 141
_refine_ls_number_reflns 1399
_refine_ls_number_restraints 0
_refine_ls_restrained_S_all 0.641
_refine_ls_R_factor_all 0.1707
_refine_ls_R_factor_gt 0.0574
_refine_ls_shift/su_max 0.005
_refine_ls_shift/su_mean 0.001
_refine_ls_structure_factor_coef Fsqd
_refine_ls_weighting_scheme
;
calc w=1/[\s^2^(Fo^2^)+(0.2000P)^2^+0.0000P] where 
P=(Fo^2^+2Fc^2^)/3
;
_refine_ls_wR_factor_gt 0.1708
_refine_ls_wR_factor_ref 0.2283
_reflns_number_gt 580
_reflns_number_total 1399
_reflns_threshold_expression >2sigma(I)
_cod_data_source_file b107307a.txt
_cod_data_source_block "'C10_H8_N_O'"
_cod_original_sg_symbol_H-M P21/c
_cod_database_code 7702701

loop_
_symmetry_equiv_pos_as_xyz
'x, y, z'
'-x, y+1/2, -z+1/2'
'-x, -y, -z'
'x, -y-1/2, z-1/2'

loop_
_atom_site_label
_atom_site_type_symbol
_atom_site_fract_x
_atom_site_fract_y
_atom_site_fract_z
_atom_site_U_iso_or_equiv
_atom_site_adp_type
_atom_site_occupancy
_atom_site_calc_flag
C6 C 0.5489(4) 0.0763(7) 0.1363(2) 0.0442(11) Uani 1 d
C5 C 0.5994(6) -0.0900(9) 0.1918(3) 0.0637(14) Uani 1 d
C4 C 0.7436(6) -0.0727(9) 0.2344(3) 0.0691(15) Uani 1 d
C2 C 0.7926(5) 0.2748(9) 0.1654(3) 0.0661(14) Uani 1 d
C1 C 0.6476(5) 0.2574(7) 0.1236(3) 0.0519(12) Uani 1 d
C3 C 0.8392(6) 0.1068(10) 0.2203(3) 0.0694(15) Uani 1 d
C7 C 0.2992(5) -0.0555(8) 0.0876(3) 0.0499(12) Uani 1 d
C8 C 0.1479(5) -0.0246(7) 0.0423(3) 0.0475(11) Uani 1 d
C9 C 0.1094(5) 0.1669(8) -0.0031(3) 0.0549(13) Uani 1 d
O1 O 0.5994(4) 0.4235(5) 0.0680(2) 0.0820(13) Uani 1 d
N N 0.4036(4) 0.0968(6) 0.0894(2) 0.0501(10) Uani 1 d
C10 C 0.0337(5) -0.1935(7) 0.0432(3) 0.0535(12) Uani 1 d
H9 H 0.189(4) 0.270(6) -0.005(2) 0.042(10) Uiso 1 d
H3 H 0.945(6) 0.122(9) 0.250(3) 0.101(17) Uiso 1 d
H7 H 0.298(4) -0.193(7) 0.125(3) 0.067(13) Uiso 1 d
H10 H 0.058(5) -0.320(8) 0.077(3) 0.079(15) Uiso 1 d
H4 H 0.785(5) -0.162(8) 0.275(3) 0.082(16) Uiso 1 d
H5 H 0.539(6) -0.221(10) 0.206(3) 0.097(18) Uiso 1 d
H2 H 0.861(5) 0.394(8) 0.151(3) 0.081(15) Uiso 1 d
H H 0.503(6) 0.373(8) 0.045(3) 0.086(16) Uiso 1 d

loop_
_atom_site_aniso_label
_atom_site_aniso_U_11
_atom_site_aniso_U_22
_atom_site_aniso_U_33
_atom_site_aniso_U_23
_atom_site_aniso_U_13
_atom_site_aniso_U_12
C6 0.040(2) 0.048(3) 0.045(2) -0.001(2) 0.0014(18) -0.0027(19)
C5 0.068(3) 0.056(3) 0.068(3) 0.014(3) 0.004(3) -0.001(3)
C4 0.068(3) 0.074(4) 0.064(3) 0.016(3) -0.013(3) 0.010(3)
C2 0.063(3) 0.072(3) 0.063(3) 0.010(3) -0.010(2) -0.024(3)
C1 0.053(2) 0.051(3) 0.051(3) 0.002(2) -0.006(2) -0.009(2)
C3 0.059(3) 0.083(4) 0.065(3) 0.002(3) -0.013(2) -0.009(3)
C7 0.049(3) 0.043(3) 0.058(3) -0.001(2) 0.003(2) -0.009(2)
C8 0.045(2) 0.044(2) 0.055(3) -0.005(2) 0.0079(19) -0.005(2)
C9 0.043(3) 0.054(3) 0.067(3) -0.003(2) 0.003(2) -0.021(2)
O1 0.076(2) 0.067(2) 0.100(3) 0.031(2) -0.034(2) -0.030(2)
N 0.046(2) 0.048(2) 0.056(2) -0.0025(18) 0.0017(17) -0.0059(17)
C10 0.051(3) 0.041(3) 0.068(3) 0.007(2) 0.005(2) -0.008(2)

loop_
_atom_type_symbol
_atom_type_description
_atom_type_scat_dispersion_real
_atom_type_scat_dispersion_imag
_atom_type_scat_source
C C 0.0033 0.0016 'International Tables Vol C Tables 4.2.6.8 and 6.1.1.4'
H H 0.0000 0.0000 'International Tables Vol C Tables 4.2.6.8 and 6.1.1.4'
N N 0.0061 0.0033 'International Tables Vol C Tables 4.2.6.8 and 6.1.1.4'
O O 0.0106 0.0060 'International Tables Vol C Tables 4.2.6.8 and 6.1.1.4'

loop_
_geom_angle_atom_site_label_1
_geom_angle_atom_site_label_2
_geom_angle_atom_site_label_3
_geom_angle
_geom_angle_site_symmetry_1
C5 C6 C1 118.7(4) .
C5 C6 N 129.1(4) .
C1 C6 N 112.2(4) .
C4 C5 C6 119.9(5) .
C3 C4 C5 120.4(5) .
C3 C2 C1 118.1(5) .
O1 C1 C2 118.9(4) .
O1 C1 C6 119.3(3) .
C2 C1 C6 121.8(4) .
C2 C3 C4 121.2(5) .
N C7 C8 121.4(4) .
C9 C8 C10 117.1(4) .
C9 C8 C7 122.8(4) .
C10 C8 C7 120.1(4) .
C10 C9 C8 121.6(4) 3
C7 N C6 122.8(4) .
C9 C10 C8 121.3(4) 3

loop_
_geom_bond_atom_site_label_1
_geom_bond_atom_site_label_2
_geom_bond_distance
_geom_bond_site_symmetry_2
C6 C5 1.378(6) .
C6 C1 1.392(6) .
C6 N 1.418(5) .
C5 C4 1.375(6) .
C4 C3 1.373(7) .
C2 C3 1.371(7) .
C2 C1 1.377(6) .
C1 O1 1.372(5) .
C7 N 1.274(5) .
C7 C8 1.457(6) .
C8 C9 1.382(6) .
C8 C10 1.405(6) .
C9 C10 1.356(6) 3
C10 C9 1.356(6) 3

loop_
_geom_torsion_atom_site_label_1
_geom_torsion_atom_site_label_2
_geom_torsion_atom_site_label_3
_geom_torsion_atom_site_label_4
_geom_torsion
_geom_torsion_site_symmetry_4
C1 C6 C5 C4 1.1(7) .
N C6 C5 C4 -176.9(4) .
C6 C5 C4 C3 -1.6(8) .
C3 C2 C1 O1 -179.7(4) .
C3 C2 C1 C6 0.4(7) .
C5 C6 C1 O1 179.5(4) .
N C6 C1 O1 -2.1(6) .
C5 C6 C1 C2 -0.6(6) .
N C6 C1 C2 177.8(4) .
C1 C2 C3 C4 -0.9(8) .
C5 C4 C3 C2 1.5(8) .
N C7 C8 C9 1.7(6) .
N C7 C8 C10 -178.5(4) .
C10 C8 C9 C10 1.7(7) 3
C7 C8 C9 C10 -178.5(4) 3
C8 C7 N C6 176.9(4) .
C5 C6 N C7 -5.9(7) .
C1 C6 N C7 175.9(4) .
C9 C8 C10 C9 -1.7(7) 3
C7 C8 C10 C9 178.5(4) 3
